data_7114457
loop_
_publ_author_name
'Edwards, Andrew S.'
'Wybrow, Robert A. J.'
'Johnstone, Craig'
'Adams, Harry'
'Harrity, Joseph P. A.'

_publ_section_title
;
 A new approach to functionalised spiropiperidines through tandem RCM and
 nitrogen-directed reactionsElectronic supplementary information
 available: experimental procedures and data for all new compounds. See
 http://www.rsc.org/suppdata/cc/b2/b203851j/
;
_journal_issue 14
_journal_name_full 'Chemical Communications'
_journal_page_first 1542
_journal_paper_doi 10.1039/b203851j
_journal_year 2002
_chemical_formula_sum 'C17 H20 N2 O4'
_chemical_formula_weight 316.35
_chemical_name_systematic
; 
? 
;
_space_group_IT_number 14
_symmetry_cell_setting monoclinic
_symmetry_space_group_name_Hall '-P 2ybc'
_symmetry_space_group_name_H-M 'P 1 21/c 1'
_atom_sites_solution_hydrogens geom
_atom_sites_solution_primary direct
_atom_sites_solution_secondary difmap
_audit_creation_method SHELXL-97
_cell_angle_alpha 90.00
_cell_angle_beta 97.160(4)
_cell_angle_gamma 90.00
_cell_formula_units_Z 4
_cell_length_a 11.882(3)
_cell_length_b 9.5188(19)
_cell_length_c 13.700(3)
_cell_measurement_reflns_used 2011
_cell_measurement_temperature 150(2)
_cell_volume 1537.4(6)
_computing_cell_refinement 'Bruker SMART'
_computing_data_collection 'Bruker SMART'
_computing_data_reduction 'Bruker SHELXTL'
_computing_molecular_graphics 'Bruker SHELXTL'
_computing_publication_material 'Bruker SHELXTL'
_computing_structure_refinement 'SHELXL-97 (Sheldrick, 1997)'
_computing_structure_solution 'SHELXS-97 (Sheldrick, 1990)'
_diffrn_ambient_temperature 150(2)
_diffrn_measured_fraction_theta_full 0.998
_diffrn_measured_fraction_theta_max 0.998
_diffrn_measurement_device_type 'CCD area detector'
_diffrn_measurement_method 'phi and omega scans'
_diffrn_radiation_monochromator graphite
_diffrn_radiation_source 'fine-focus sealed tube'
_diffrn_radiation_type MoK\a
_diffrn_radiation_wavelength 0.71073
_diffrn_reflns_av_R_equivalents 0.0765
_diffrn_reflns_av_sigmaI/netI 0.0553
_diffrn_reflns_limit_h_max 9
_diffrn_reflns_limit_h_min -13
_diffrn_reflns_limit_k_max 10
_diffrn_reflns_limit_k_min -8
_diffrn_reflns_limit_l_max 15
_diffrn_reflns_limit_l_min -14
_diffrn_reflns_number 6647
_diffrn_reflns_theta_full 23.33
_diffrn_reflns_theta_max 23.33
_diffrn_reflns_theta_min 1.73
_exptl_absorpt_coefficient_mu 0.098
_exptl_absorpt_correction_T_max 0.9826
_exptl_absorpt_correction_T_min 0.9693
_exptl_absorpt_correction_type empirical
_exptl_absorpt_process_details SADABS
_exptl_crystal_colour COLOURLESS
_exptl_crystal_density_diffrn 1.367
_exptl_crystal_density_method 'not measured'
_exptl_crystal_description BLOCK
_exptl_crystal_F_000 672
_exptl_crystal_size_max 0.32
_exptl_crystal_size_mid 0.29
_exptl_crystal_size_min 0.18
_refine_diff_density_max 1.264
_refine_diff_density_min -0.385
_refine_diff_density_rms 0.073
_refine_ls_extinction_method none
_refine_ls_goodness_of_fit_ref 1.037
_refine_ls_hydrogen_treatment mixed
_refine_ls_matrix_type full
_refine_ls_number_parameters 208
_refine_ls_number_reflns 2224
_refine_ls_number_restraints 0
_refine_ls_restrained_S_all 1.037
_refine_ls_R_factor_all 0.0992
_refine_ls_R_factor_gt 0.0737
_refine_ls_shift/su_max 0.000
_refine_ls_shift/su_mean 0.000
_refine_ls_structure_factor_coef Fsqd
_refine_ls_weighting_details 'calc w=1/[\s^2^(Fo^2^)+(0.1311P)^2^+1.4352P] where P=(Fo^2^+2Fc^2^)/3'
_refine_ls_weighting_scheme calc
_refine_ls_wR_factor_gt 0.2047
_refine_ls_wR_factor_ref 0.2270
_reflns_number_gt 1562
_reflns_number_total 2224
_reflns_threshold_expression >2sigma(I)
_cod_data_source_file b203851j.txt
_cod_data_source_block ohj46m
_cod_depositor_comments
;
The following automatic conversions were performed:

'_symmetry_cell_setting' value 'Monoclinic' changed to 'monoclinic'
according to
/usr/data/users/saulius/automatic-downloads/retrospective/RSC/lib/dictionaries/cif_core.dic
dictionary named 'cif_core.dic' version 2.4.2 from
2011-04-26.

'_exptl_absorpt_correction_type' value 'Empirical'
changed to 'empirical' according to
/usr/data/users/saulius/automatic-downloads/retrospective/RSC/lib/dictionaries/cif_core.dic
dictionary named 'cif_core.dic' version 2.4.2 from 2011-04-26.

Automatic conversion script
Id: cif_fix_values 2281 2013-09-26 08:29:07Z andrius 
;
_cod_original_sg_symbol_H-M P2(1)/c
_cod_database_code 7114457

loop_
_symmetry_equiv_pos_as_xyz
'x, y, z'
'-x, y+1/2, -z+1/2'
'-x, -y, -z'
'x, -y-1/2, z-1/2'

loop_
_atom_site_label
_atom_site_type_symbol
_atom_site_fract_x
_atom_site_fract_y
_atom_site_fract_z
_atom_site_U_iso_or_equiv
_atom_site_adp_type
_atom_site_occupancy
_atom_site_symmetry_multiplicity
_atom_site_calc_flag
_atom_site_refinement_flags
O1 O 0.3810(2) 0.0734(3) 0.5424(2) 0.0377(8) Uani 1 1 d .
O2 O 0.8692(3) 0.2291(4) 0.8486(3) 0.0586(10) Uani 1 1 d .
O3 O 0.7592(3) 0.2776(3) 0.9584(2) 0.0480(9) Uani 1 1 d .
O4 O 0.1930(2) 0.0523(4) 0.6442(2) 0.0519(9) Uani 1 1 d .
N1 N 0.3070(3) 0.2884(3) 0.5743(3) 0.0354(9) Uani 1 1 d .
N2 N 0.7754(3) 0.2518(4) 0.8742(3) 0.0396(9) Uani 1 1 d .
C1 C 0.3886(3) 0.1864(4) 0.5852(3) 0.0288(9) Uani 1 1 d .
C2 C 0.4904(3) 0.2133(4) 0.6598(3) 0.0278(9) Uani 1 1 d .
C3 C 0.4827(3) 0.2857(4) 0.7463(3) 0.0336(10) Uani 1 1 d .
H3A H 0.4122 0.3261 0.7574 0.040 Uiso 1 1 calc R
C4 C 0.5760(3) 0.3004(4) 0.8172(3) 0.0337(10) Uani 1 1 d .
H4A H 0.5705 0.3488 0.8770 0.040 Uiso 1 1 calc R
C5 C 0.6767(3) 0.2422(4) 0.7977(3) 0.0320(10) Uani 1 1 d .
C6 C 0.6879(3) 0.1706(4) 0.7118(3) 0.0334(10) Uani 1 1 d .
H6A H 0.7592 0.1330 0.7004 0.040 Uiso 1 1 calc R
C7 C 0.5936(3) 0.1543(4) 0.6427(3) 0.0312(9) Uani 1 1 d .
H7A H 0.5991 0.1033 0.5839 0.037 Uiso 1 1 calc R
C8 C 0.1932(3) 0.2554(5) 0.5204(3) 0.0421(12) Uani 1 1 d .
C9 C 0.1996(4) 0.2700(6) 0.4116(3) 0.0573(14) Uani 1 1 d .
H9A H 0.1241 0.2510 0.3747 0.069 Uiso 1 1 calc R
H9B H 0.2537 0.2002 0.3910 0.069 Uiso 1 1 calc R
C10 C 0.2381(5) 0.4182(7) 0.3876(4) 0.0769(18) Uani 1 1 d .
H10A H 0.1785 0.4865 0.3997 0.092 Uiso 1 1 calc R
H10B H 0.2482 0.4232 0.3171 0.092 Uiso 1 1 calc R
C11 C 0.3508(4) 0.4589(6) 0.4505(3) 0.0567(14) Uani 1 1 d .
H11A H 0.4137 0.4037 0.4287 0.068 Uiso 1 1 calc R
H11B H 0.3666 0.5597 0.4405 0.068 Uiso 1 1 calc R
C12 C 0.3456(4) 0.4322(4) 0.5581(3) 0.0417(11) Uani 1 1 d .
H12A H 0.4217 0.4465 0.5952 0.050 Uiso 1 1 calc R
H12B H 0.2929 0.5001 0.5831 0.050 Uiso 1 1 calc R
C13 C 0.1044(4) 0.3541(6) 0.5562(3) 0.0527(13) Uani 1 1 d .
H13A H 0.1349 0.4510 0.5585 0.063 Uiso 1 1 calc R
H13B H 0.0357 0.3529 0.5072 0.063 Uiso 1 1 calc R
C14 C 0.0702(4) 0.3195(6) 0.6545(3) 0.0551(13) Uani 1 1 d .
H14A H 0.0168 0.3917 0.6729 0.066 Uiso 1 1 calc R
H14B H 0.1380 0.3204 0.7044 0.066 Uiso 1 1 calc R
C15 C 0.0141(4) 0.1757(6) 0.6533(4) 0.0529(13) Uani 1 1 d .
H15A H 0.0065 0.1472 0.7217 0.063 Uiso 1 1 calc R
H15B H -0.0631 0.1821 0.6169 0.063 Uiso 1 1 calc R
C16 C 0.0781(4) 0.0693(5) 0.6078(3) 0.0523(13) Uani 1 1 d .
H16A H 0.0361 -0.0206 0.5922 0.063 Uiso 1 1 calc R
C17 C 0.1614(4) 0.1008(5) 0.5443(3) 0.0496(12) Uani 1 1 d .
H17A H 0.1692 0.0303 0.4914 0.060 Uiso 1 1 calc R

loop_
_atom_site_aniso_label
_atom_site_aniso_U_11
_atom_site_aniso_U_22
_atom_site_aniso_U_33
_atom_site_aniso_U_23
_atom_site_aniso_U_13
_atom_site_aniso_U_12
O1 0.0365(15) 0.0386(18) 0.0366(17) -0.0083(14) -0.0006(12) 0.0043(13)
O2 0.0355(18) 0.070(2) 0.067(2) -0.0141(18) -0.0060(15) 0.0086(15)
O3 0.0558(18) 0.051(2) 0.0339(19) 0.0012(15) -0.0075(14) -0.0081(15)
O4 0.0443(17) 0.063(2) 0.0458(19) 0.0036(15) -0.0035(13) -0.0056(15)
N1 0.0296(17) 0.030(2) 0.045(2) -0.0070(16) -0.0009(14) 0.0025(15)
N2 0.040(2) 0.033(2) 0.043(3) 0.0002(17) -0.0048(17) -0.0024(16)
C1 0.0287(19) 0.033(2) 0.026(2) -0.0050(18) 0.0059(15) -0.0001(17)
C2 0.0315(19) 0.026(2) 0.027(2) 0.0022(17) 0.0072(15) -0.0002(16)
C3 0.0276(19) 0.037(2) 0.037(2) -0.0010(19) 0.0070(16) 0.0019(17)
C4 0.038(2) 0.034(2) 0.030(2) -0.0028(18) 0.0060(17) -0.0014(18)
C5 0.031(2) 0.030(2) 0.033(2) 0.0051(18) 0.0011(16) -0.0028(17)
C6 0.0272(19) 0.036(2) 0.037(2) 0.0021(19) 0.0070(16) 0.0037(17)
C7 0.034(2) 0.030(2) 0.031(2) -0.0012(17) 0.0087(16) 0.0002(17)
C8 0.032(2) 0.061(3) 0.032(2) -0.009(2) -0.0028(17) 0.005(2)
C9 0.050(3) 0.083(4) 0.038(3) 0.002(3) 0.001(2) -0.008(3)
C10 0.077(4) 0.116(5) 0.034(3) 0.022(3) -0.008(2) 0.008(4)
C11 0.054(3) 0.066(4) 0.049(3) 0.012(3) 0.004(2) 0.001(2)
C12 0.044(2) 0.032(3) 0.046(3) 0.001(2) -0.0046(19) 0.0045(19)
C13 0.041(2) 0.065(3) 0.051(3) 0.004(2) 0.002(2) 0.022(2)
C14 0.056(3) 0.071(4) 0.040(3) -0.010(2) 0.012(2) 0.020(3)
C15 0.035(2) 0.077(4) 0.045(3) 0.002(3) -0.0008(19) 0.000(2)
C16 0.046(3) 0.064(3) 0.043(3) 0.000(2) -0.008(2) 0.001(2)
C17 0.043(2) 0.054(3) 0.050(3) -0.019(2) 0.000(2) -0.008(2)

loop_
_atom_type_symbol
_atom_type_description
_atom_type_scat_dispersion_real
_atom_type_scat_dispersion_imag
_atom_type_scat_source
C C 0.0033 0.0016 'International Tables Vol C Tables 4.2.6.8 and 6.1.1.4'
H H 0.0000 0.0000 'International Tables Vol C Tables 4.2.6.8 and 6.1.1.4'
N N 0.0061 0.0033 'International Tables Vol C Tables 4.2.6.8 and 6.1.1.4'
O O 0.0106 0.0060 'International Tables Vol C Tables 4.2.6.8 and 6.1.1.4'

loop_
_geom_angle_atom_site_label_1
_geom_angle_atom_site_label_2
_geom_angle_atom_site_label_3
_geom_angle
C16 O4 C17 60.1(3)
C1 N1 C12 116.6(3)
C1 N1 C8 119.4(3)
C12 N1 C8 113.8(3)
O3 N2 O2 124.2(3)
O3 N2 C5 118.7(4)
O2 N2 C5 117.1(4)
O1 C1 N1 124.3(3)
O1 C1 C2 118.7(3)
N1 C1 C2 116.9(3)
C3 C2 C7 119.9(3)
C3 C2 C1 122.2(3)
C7 C2 C1 117.8(3)
C2 C3 C4 121.1(4)
C5 C4 C3 117.6(4)
C4 C5 C6 122.9(3)
C4 C5 N2 118.1(4)
C6 C5 N2 119.0(3)
C5 C6 C7 118.9(3)
C6 C7 C2 119.6(4)
N1 C8 C9 108.4(3)
N1 C8 C13 109.2(3)
C9 C8 C13 112.3(4)
N1 C8 C17 108.9(3)
C9 C8 C17 109.7(4)
C13 C8 C17 108.4(4)
C8 C9 C10 110.5(4)
C9 C10 C11 111.8(4)
C12 C11 C10 111.4(4)
N1 C12 C11 110.9(4)
C14 C13 C8 115.3(4)
C13 C14 C15 111.0(4)
C16 C15 C14 112.3(4)
O4 C16 C17 61.6(3)
O4 C16 C15 117.8(4)
C17 C16 C15 123.6(5)
C16 C17 O4 58.3(3)
C16 C17 C8 121.9(4)
O4 C17 C8 117.2(3)

loop_
_geom_bond_atom_site_label_1
_geom_bond_atom_site_label_2
_geom_bond_distance
O1 C1 1.223(5)
O2 N2 1.228(5)
O3 N2 1.218(5)
O4 C16 1.403(5)
O4 C17 1.449(6)
N1 C1 1.367(5)
N1 C12 1.469(5)
N1 C8 1.491(5)
N2 C5 1.475(5)
C1 C2 1.505(5)
C2 C3 1.385(6)
C2 C7 1.395(5)
C3 C4 1.387(5)
C4 C5 1.375(6)
C5 C6 1.381(6)
C6 C7 1.382(5)
C8 C9 1.508(6)
C8 C13 1.538(6)
C8 C17 1.563(7)
C9 C10 1.532(8)
C10 C11 1.549(7)
C11 C12 1.505(6)
C13 C14 1.490(7)
C14 C15 1.522(7)
C15 C16 1.453(7)
C16 C17 1.429(7)

loop_
_geom_torsion_atom_site_label_1
_geom_torsion_atom_site_label_2
_geom_torsion_atom_site_label_3
_geom_torsion_atom_site_label_4
_geom_torsion
C12 N1 C1 O1 -132.6(4)
C8 N1 C1 O1 10.5(6)
C12 N1 C1 C2 51.3(5)
C8 N1 C1 C2 -165.6(3)
O1 C1 C2 C3 -141.9(4)
N1 C1 C2 C3 34.4(5)
O1 C1 C2 C7 33.8(5)
N1 C1 C2 C7 -149.9(4)
C7 C2 C3 C4 -0.4(6)
C1 C2 C3 C4 175.2(4)
C2 C3 C4 C5 1.0(6)
C3 C4 C5 C6 -0.3(6)
C3 C4 C5 N2 -177.4(3)
O3 N2 C5 C4 18.0(5)
O2 N2 C5 C4 -163.9(4)
O3 N2 C5 C6 -159.2(4)
O2 N2 C5 C6 18.9(5)
C4 C5 C6 C7 -1.0(6)
N2 C5 C6 C7 176.1(3)
C5 C6 C7 C2 1.6(6)
C3 C2 C7 C6 -1.0(6)
C1 C2 C7 C6 -176.7(3)
C1 N1 C8 C9 -82.8(5)
C12 N1 C8 C9 61.3(5)
C1 N1 C8 C13 154.6(4)
C12 N1 C8 C13 -61.4(5)
C1 N1 C8 C17 36.4(5)
C12 N1 C8 C17 -179.5(3)
N1 C8 C9 C10 -57.6(5)
C13 C8 C9 C10 63.1(5)
C17 C8 C9 C10 -176.4(4)
C8 C9 C10 C11 54.0(6)
C9 C10 C11 C12 -50.3(6)
C1 N1 C12 C11 86.7(4)
C8 N1 C12 C11 -58.4(5)
C10 C11 C12 N1 51.3(5)
N1 C8 C13 C14 -75.8(5)
C9 C8 C13 C14 163.9(4)
C17 C8 C13 C14 42.6(5)
C8 C13 C14 C15 -62.6(5)
C13 C14 C15 C16 47.4(5)
C17 O4 C16 C15 -115.2(5)
C14 C15 C16 O4 53.8(6)
C14 C15 C16 C17 -18.9(6)
C15 C16 C17 O4 106.1(5)
O4 C16 C17 C8 -104.3(4)
C15 C16 C17 C8 1.7(6)
C16 O4 C17 C8 112.5(5)
N1 C8 C17 C16 106.3(4)
C9 C8 C17 C16 -135.2(4)
C13 C8 C17 C16 -12.3(5)
N1 C8 C17 O4 38.4(5)
C9 C8 C17 O4 156.8(4)
C13 C8 C17 O4 -80.3(4)
